data_7709636
loop_
_publ_author_name
'Barth, Marie-Christin'
'Lange, Stefanie'
'Haefner, Norman'
'Ueberschaar, Nico'
'G\"orls, Helmar'
'Runnebaum, Ingo B.'
'Weigand, Wolfgang'

_publ_section_title
;
 Synthesis and characterization of thiocarbonato-linked platinum(IV)
 complexes
;
_journal_name_full 'Dalton Transactions'
_journal_paper_doi 10.1039/D2DT00318J
_journal_year 2022
_chemical_formula_moiety 'C12 H11 N O4 S'
_chemical_formula_sum 'C12 H11 N O4 S'
_chemical_formula_weight 265.28
_space_group_crystal_system triclinic
_space_group_IT_number 2
_space_group_name_Hall '-P 1'
_space_group_name_H-M_alt 'P -1'
_atom_sites_solution_hydrogens difmap
_atom_sites_solution_primary direct
_atom_sites_solution_secondary difmap
_audit_creation_method SHELXL-2018/3
_audit_update_record
;
2022-01-12 deposited with the CCDC.	2022-03-03 downloaded from the CCDC.
;
_cell_angle_alpha 109.654(1)
_cell_angle_beta 99.346(2)
_cell_angle_gamma 97.107(2)
_cell_formula_units_Z 2
_cell_length_a 5.8270(2)
_cell_length_b 10.1224(3)
_cell_length_c 11.5866(3)
_cell_measurement_reflns_used 7554
_cell_measurement_temperature 233(2)
_cell_measurement_theta_max 27.483
_cell_measurement_theta_min 1.912
_cell_volume 623.25(3)
_computing_cell_refinement DENZO
_computing_data_collection COLLECT
_computing_data_reduction DENZO
_computing_molecular_graphics SHELXTL/PC
_computing_publication_material 'SHELXL-2018/3 (Sheldrick, 2018)'
_computing_structure_refinement 'SHELXL-2018/3 (Sheldrick, 2018)'
_computing_structure_solution 'SHELXS-97 (Sheldrick, 2008)'
_diffrn_ambient_temperature 233(2)
_diffrn_measured_fraction_theta_full 0.995
_diffrn_measured_fraction_theta_max 0.992
_diffrn_measurement_device_type KappaCCD
_diffrn_measurement_method 'phi + omega - scans'
_diffrn_radiation_type MoK\a
_diffrn_radiation_wavelength 0.71073
_diffrn_reflns_av_R_equivalents 0.0274
_diffrn_reflns_av_unetI/netI 0.0375
_diffrn_reflns_Laue_measured_fraction_full 0.995
_diffrn_reflns_Laue_measured_fraction_max 0.992
_diffrn_reflns_limit_h_max 7
_diffrn_reflns_limit_h_min -7
_diffrn_reflns_limit_k_max 10
_diffrn_reflns_limit_k_min -13
_diffrn_reflns_limit_l_max 15
_diffrn_reflns_limit_l_min -15
_diffrn_reflns_number 7554
_diffrn_reflns_point_group_measured_fraction_full 0.995
_diffrn_reflns_point_group_measured_fraction_max 0.992
_diffrn_reflns_theta_full 25.242
_diffrn_reflns_theta_max 27.483
_diffrn_reflns_theta_min 1.912
_exptl_absorpt_coefficient_mu 0.265
_exptl_absorpt_correction_T_max 0.7456
_exptl_absorpt_correction_T_min 0.7027
_exptl_absorpt_correction_type multi-scan
_exptl_absorpt_process_details
; 
 SADABS 2016/2: Krause, L., Herbst-Irmer, R., Sheldrick G.M. & Stalke D., 
 J. Appl. Cryst. 48 (2015) 3-10 
;
_exptl_crystal_colour colourless
_exptl_crystal_density_diffrn 1.414
_exptl_crystal_density_method 'not measured'
_exptl_crystal_description prism
_exptl_crystal_F_000 276
_exptl_crystal_size_max 0.112
_exptl_crystal_size_mid 0.102
_exptl_crystal_size_min 0.088
_refine_diff_density_max 0.221
_refine_diff_density_min -0.252
_refine_diff_density_rms 0.045
_refine_ls_extinction_method none
_refine_ls_goodness_of_fit_ref 1.031
_refine_ls_hydrogen_treatment refall
_refine_ls_matrix_type full
_refine_ls_number_parameters 207
_refine_ls_number_reflns 2844
_refine_ls_number_restraints 0
_refine_ls_restrained_S_all 1.031
_refine_ls_R_factor_all 0.0635
_refine_ls_R_factor_gt 0.0486
_refine_ls_shift/su_max 0.000
_refine_ls_shift/su_mean 0.000
_refine_ls_structure_factor_coef Fsqd
_refine_ls_weighting_details 'w=1/[\s^2^(Fo^2^)+(0.0173P)^2^+0.4437P] where P=(Fo^2^+2Fc^2^)/3'
_refine_ls_weighting_scheme calc
_refine_ls_wR_factor_gt 0.0903
_refine_ls_wR_factor_ref 0.0980
_reflns_Friedel_coverage 0.000
_reflns_number_gt 2292
_reflns_number_total 2844
_reflns_threshold_expression 'I > 2\s(I)'
_cod_data_source_file d2dt00318j2.cif
_cod_data_source_block FO7223_2
_cod_database_code 7709636
_shelx_shelxl_version_number 2018/3
_shelx_space_group_comment
; 
The symmetry employed for this shelxl refinement is uniquely defined 
by the following loop, which should always be used as a source of 
symmetry information in preference to the above space-group names. 
They are only intended as comments. 
;
_shelx_estimated_absorpt_t_min 0.971
_shelx_estimated_absorpt_t_max 0.977

loop_
_space_group_symop_operation_xyz
'x, y, z'
'-x, -y, -z'

loop_
_atom_site_label
_atom_site_type_symbol
_atom_site_fract_x
_atom_site_fract_y
_atom_site_fract_z
_atom_site_U_iso_or_equiv
_atom_site_adp_type
_atom_site_occupancy
_atom_site_site_symmetry_order
_atom_site_calc_flag
_atom_site_refinement_flags_posn
_atom_site_refinement_flags_adp
_atom_site_refinement_flags_occupancy
_atom_site_disorder_assembly
_atom_site_disorder_group
S1 S 0.60406(9) 0.71400(6) 0.36124(5) 0.04620(17) Uani 1 1 d . . . . .
O1 O 0.2120(3) 0.82252(18) 0.35879(14) 0.0549(4) Uani 1 1 d . . . . .
O2 O 0.2908(2) 0.68817(15) 0.17395(12) 0.0401(3) Uani 1 1 d . . . . .
O3 O 0.2915(3) 0.90747(17) 0.08116(17) 0.0611(5) Uani 1 1 d . . . . .
O4 O -0.1656(3) 0.52553(16) 0.10662(14) 0.0479(4) Uani 1 1 d . . . . .
N1 N 0.0896(3) 0.72005(17) 0.11437(14) 0.0357(4) Uani 1 1 d . . . . .
C1 C 0.3369(3) 0.7540(2) 0.30388(18) 0.0362(4) Uani 1 1 d . . . . .
C2 C 0.1107(4) 0.8267(2) 0.06471(19) 0.0383(4) Uani 1 1 d . . . . .
C3 C -0.1342(4) 0.8138(2) -0.0093(2) 0.0420(5) Uani 1 1 d . . . . .
H3B H -0.121(4) 0.808(3) -0.092(2) 0.065(7) Uiso 1 1 d . . . . .
H3A H -0.192(4) 0.895(3) 0.024(2) 0.061(7) Uiso 1 1 d . . . . .
C4 C -0.2835(4) 0.6830(3) -0.0044(2) 0.0435(5) Uani 1 1 d . . . . .
H4B H -0.413(5) 0.704(3) 0.029(2) 0.058(7) Uiso 1 1 d . . . . .
H4A H -0.338(5) 0.608(3) -0.085(3) 0.071(8) Uiso 1 1 d . . . . .
C5 C -0.1267(3) 0.6273(2) 0.07694(17) 0.0352(4) Uani 1 1 d . . . . .
C6 C 0.6170(6) 0.8031(4) 0.5282(2) 0.0632(8) Uani 1 1 d . . . . .
H6B H 0.467(7) 0.766(4) 0.541(3) 0.118(14) Uiso 1 1 d . . . . .
H6A H 0.630(5) 0.900(4) 0.543(3) 0.091(11) Uiso 1 1 d . . . . .
C7 C 0.8297(4) 0.7739(2) 0.60209(18) 0.0441(5) Uani 1 1 d . . . . .
C8 C 0.8242(5) 0.6427(3) 0.6124(3) 0.0659(7) Uani 1 1 d . . . . .
H8 H 0.686(6) 0.569(3) 0.569(3) 0.097(10) Uiso 1 1 d . . . . .
C9 C 1.0128(6) 0.6124(4) 0.6796(3) 0.0785(9) Uani 1 1 d . . . . .
H9 H 1.004(6) 0.512(4) 0.686(3) 0.124(13) Uiso 1 1 d . . . . .
C10 C 1.2080(6) 0.7142(4) 0.7397(2) 0.0734(9) Uani 1 1 d . . . . .
H10 H 1.342(6) 0.693(3) 0.786(3) 0.105(11) Uiso 1 1 d . . . . .
C11 C 1.2196(5) 0.8470(4) 0.7331(2) 0.0694(9) Uani 1 1 d . . . . .
H11 H 1.340(6) 0.915(3) 0.765(3) 0.092(11) Uiso 1 1 d . . . . .
C12 C 1.0286(4) 0.8776(3) 0.6624(2) 0.0533(6) Uani 1 1 d . . . . .
H12 H 1.032(4) 0.965(3) 0.655(2) 0.053(7) Uiso 1 1 d . . . . .

loop_
_atom_site_aniso_label
_atom_site_aniso_U_11
_atom_site_aniso_U_22
_atom_site_aniso_U_33
_atom_site_aniso_U_23
_atom_site_aniso_U_13
_atom_site_aniso_U_12
S1 0.0355(3) 0.0641(4) 0.0366(3) 0.0163(2) -0.0021(2) 0.0202(2)
O1 0.0473(9) 0.0688(11) 0.0436(8) 0.0120(8) 0.0013(7) 0.0282(8)
O2 0.0333(8) 0.0511(8) 0.0348(7) 0.0167(6) -0.0035(6) 0.0154(6)
O3 0.0396(9) 0.0555(10) 0.0853(12) 0.0371(9) -0.0057(8) -0.0088(7)
O4 0.0495(9) 0.0500(9) 0.0506(9) 0.0308(7) 0.0061(7) 0.0034(7)
N1 0.0274(8) 0.0409(9) 0.0386(9) 0.0199(7) -0.0049(7) 0.0062(7)
C1 0.0313(10) 0.0366(10) 0.0377(10) 0.0143(9) -0.0007(8) 0.0049(8)
C2 0.0346(11) 0.0362(10) 0.0428(11) 0.0166(9) 0.0016(8) 0.0053(9)
C3 0.0341(11) 0.0454(12) 0.0507(13) 0.0264(11) 0.0014(9) 0.0086(9)
C4 0.0292(11) 0.0517(13) 0.0526(13) 0.0269(11) -0.0001(10) 0.0076(9)
C5 0.0317(10) 0.0415(11) 0.0339(10) 0.0166(9) 0.0058(8) 0.0066(8)
C6 0.0653(19) 0.077(2) 0.0344(12) 0.0064(12) -0.0090(11) 0.0352(15)
C7 0.0439(12) 0.0521(13) 0.0301(10) 0.0107(9) -0.0032(8) 0.0145(10)
C8 0.0623(18) 0.0620(16) 0.0651(17) 0.0271(14) -0.0104(13) 0.0029(13)
C9 0.092(2) 0.085(2) 0.0680(18) 0.0440(17) -0.0020(17) 0.0280(19)
C10 0.0657(19) 0.120(3) 0.0456(14) 0.0373(17) 0.0040(13) 0.0464(19)
C11 0.0357(14) 0.105(2) 0.0428(13) 0.0046(15) 0.0000(11) -0.0026(15)
C12 0.0558(15) 0.0531(15) 0.0420(12) 0.0098(11) 0.0057(10) 0.0068(12)

loop_
_atom_type_symbol
_atom_type_description
_atom_type_scat_dispersion_real
_atom_type_scat_dispersion_imag
_atom_type_scat_source
C C 0.0033 0.0016 'International Tables Vol C Tables 4.2.6.8 and 6.1.1.4'
H H 0.0000 0.0000 'International Tables Vol C Tables 4.2.6.8 and 6.1.1.4'
N N 0.0061 0.0033 'International Tables Vol C Tables 4.2.6.8 and 6.1.1.4'
O O 0.0106 0.0060 'International Tables Vol C Tables 4.2.6.8 and 6.1.1.4'
S S 0.1246 0.1234 'International Tables Vol C Tables 4.2.6.8 and 6.1.1.4'

loop_
_geom_angle_atom_site_label_1
_geom_angle_atom_site_label_2
_geom_angle_atom_site_label_3
_geom_angle
_geom_angle_site_symmetry_1
_geom_angle_site_symmetry_3
_geom_angle_publ_flag
C1 S1 C6 97.83(11) . . ?
C1 O2 N1 112.66(14) . . ?
C5 N1 C2 116.98(15) . . ?
C5 N1 O2 121.06(15) . . ?
C2 N1 O2 120.25(15) . . ?
O1 C1 O2 124.02(17) . . ?
O1 C1 S1 129.66(16) . . ?
O2 C1 S1 106.32(13) . . ?
O3 C2 N1 124.23(18) . . ?
O3 C2 C3 130.77(19) . . ?
N1 C2 C3 104.99(16) . . ?
C2 C3 C4 106.03(16) . . ?
C2 C3 H3B 107.9(15) . . ?
C4 C3 H3B 114.2(15) . . ?
C2 C3 H3A 110.2(15) . . ?
C4 C3 H3A 112.3(16) . . ?
H3B C3 H3A 106(2) . . ?
C5 C4 C3 106.64(17) . . ?
C5 C4 H4B 109.6(15) . . ?
C3 C4 H4B 112.4(15) . . ?
C5 C4 H4A 107.3(16) . . ?
C3 C4 H4A 113.0(16) . . ?
H4B C4 H4A 108(2) . . ?
O4 C5 N1 124.11(18) . . ?
O4 C5 C4 130.81(19) . . ?
N1 C5 C4 105.08(16) . . ?
C7 C6 S1 108.67(17) . . ?
C7 C6 H6B 115(2) . . ?
S1 C6 H6B 105(2) . . ?
C7 C6 H6A 111.4(19) . . ?
S1 C6 H6A 106.6(19) . . ?
H6B C6 H6A 110(3) . . ?
C12 C7 C8 118.7(2) . . ?
C12 C7 C6 121.3(2) . . ?
C8 C7 C6 120.0(2) . . ?
C7 C8 C9 121.7(3) . . ?
C7 C8 H8 119.3(19) . . ?
C9 C8 H8 118.9(19) . . ?
C10 C9 C8 119.7(3) . . ?
C10 C9 H9 120(2) . . ?
C8 C9 H9 120(2) . . ?
C9 C10 C11 120.4(3) . . ?
C9 C10 H10 120(2) . . ?
C11 C10 H10 120(2) . . ?
C10 C11 C12 120.1(3) . . ?
C10 C11 H11 125(2) . . ?
C12 C11 H11 114(2) . . ?
C7 C12 C11 119.3(3) . . ?
C7 C12 H12 118.5(15) . . ?
C11 C12 H12 122.2(15) . . ?

loop_
_geom_bond_atom_site_label_1
_geom_bond_atom_site_label_2
_geom_bond_distance
_geom_bond_site_symmetry_2
_geom_bond_publ_flag
S1 C1 1.741(2) . ?
S1 C6 1.824(2) . ?
O1 C1 1.181(2) . ?
O2 C1 1.390(2) . ?
O2 N1 1.3911(18) . ?
O3 C2 1.197(2) . ?
O4 C5 1.198(2) . ?
N1 C5 1.384(2) . ?
N1 C2 1.386(2) . ?
C2 C3 1.507(3) . ?
C3 C4 1.515(3) . ?
C3 H3B 0.96(3) . ?
C3 H3A 0.92(3) . ?
C4 C5 1.499(3) . ?
C4 H4B 0.92(3) . ?
C4 H4A 0.96(3) . ?
C6 C7 1.507(3) . ?
C6 H6B 0.96(4) . ?
C6 H6A 0.92(3) . ?
C7 C12 1.370(3) . ?
C7 C8 1.370(3) . ?
C8 C9 1.369(4) . ?
C8 H8 0.96(3) . ?
C9 C10 1.346(5) . ?
C9 H9 1.04(4) . ?
C10 C11 1.366(5) . ?
C10 H10 0.96(3) . ?
C11 C12 1.402(4) . ?
C11 H11 0.86(3) . ?
C12 H12 0.92(2) . ?
